data_4329913
loop_
_publ_author_name
'Eleanor Magdzinski'
'Pierangelo Gobbo'
'Caleb D. Martin'
'Mark S. Workentin'
'Paul J. Ragogna'

_publ_contact_author_address
;Department of Chemistry
Western University
1151 Richmond St.
London Ontario
Canada
N6A 3K7
;
_publ_contact_author_email pragogna@uwo.ca
_publ_contact_author_name 'Paul J. Ragogna'
_publ_contact_author_phone 519-661-2111
_publ_section_title
;
 The Syntheses and Electrochemical Studies of a Ferrocene Substituted
 Diiminopyridine Ligand and Its P, S, Se, and Te Complexes
;
_journal_name_full 'Inorganic Chemistry'
_journal_page_first 8425
_journal_page_last 8432
_journal_paper_doi 10.1021/ic300974u
_journal_volume 51
_journal_year 2012
_chemical_formula_moiety 'C27 H23 Fe2 N3 S, 2(C F3 O3 S)'
_chemical_formula_sum 'C29 H23 F6 Fe2 N3 O6 S3'
_chemical_formula_weight 831.38
_chemical_name_systematic
; 
 ? 
;
_space_group_IT_number 15
_symmetry_cell_setting monoclinic
_symmetry_space_group_name_Hall '-C 2yc'
_symmetry_space_group_name_H-M 'C 1 2/c 1'
_atom_sites_solution_hydrogens geom
_atom_sites_solution_primary direct
_atom_sites_solution_secondary difmap
_audit_creation_method SHELXL-97
_cell_angle_alpha 90.00
_cell_angle_beta 109.608(4)
_cell_angle_gamma 90.00
_cell_formula_units_Z 4
_cell_length_a 12.970(2)
_cell_length_b 18.528(3)
_cell_length_c 13.477(2)
_cell_measurement_reflns_used 2807
_cell_measurement_temperature 150(2)
_cell_measurement_theta_max 22.76
_cell_measurement_theta_min 2.72
_cell_volume 3050.8(8)
_computing_cell_refinement 'Bruker SAINT'
_computing_data_collection 'Bruker APEX2'
_computing_data_reduction 'Bruker SAINT'
_computing_molecular_graphics 'Bruker SHELXTL'
_computing_publication_material 'Bruker SHELXTL'
_computing_structure_refinement 'SHELXL-97 (Sheldrick, 1997)'
_computing_structure_solution 'SHELXS-97 (Sheldrick, 1990)'
_diffrn_ambient_temperature 150(2)
_diffrn_measured_fraction_theta_full 1.000
_diffrn_measured_fraction_theta_max 1.000
_diffrn_measurement_device_type 'Bruker APEX-II CCD'
_diffrn_measurement_method '\f and \w scans'
_diffrn_radiation_monochromator graphite
_diffrn_radiation_source 'fine-focus sealed tube'
_diffrn_radiation_type MoK\a
_diffrn_radiation_wavelength 0.71073
_diffrn_reflns_av_R_equivalents 0.0883
_diffrn_reflns_av_sigmaI/netI 0.0783
_diffrn_reflns_limit_h_max 16
_diffrn_reflns_limit_h_min -16
_diffrn_reflns_limit_k_max 22
_diffrn_reflns_limit_k_min -22
_diffrn_reflns_limit_l_max 13
_diffrn_reflns_limit_l_min -16
_diffrn_reflns_number 18667
_diffrn_reflns_theta_full 26.02
_diffrn_reflns_theta_max 26.02
_diffrn_reflns_theta_min 2.00
_exptl_absorpt_coefficient_mu 1.244
_exptl_absorpt_correction_T_max 0.9070
_exptl_absorpt_correction_T_min 0.4764
_exptl_absorpt_correction_type multi-scan
_exptl_absorpt_process_details 'SADABS (Sheldrick, 1996)'
_exptl_crystal_colour blue
_exptl_crystal_density_diffrn 1.810
_exptl_crystal_description plate
_exptl_crystal_F_000 1680
_exptl_crystal_size_max 0.70
_exptl_crystal_size_mid 0.11
_exptl_crystal_size_min 0.08
_refine_diff_density_max 0.581
_refine_diff_density_min -0.471
_refine_diff_density_rms 0.105
_refine_ls_extinction_method none
_refine_ls_goodness_of_fit_ref 1.102
_refine_ls_hydrogen_treatment constr
_refine_ls_matrix_type full
_refine_ls_number_parameters 233
_refine_ls_number_reflns 3017
_refine_ls_number_restraints 0
_refine_ls_restrained_S_all 1.102
_refine_ls_R_factor_all 0.1239
_refine_ls_R_factor_gt 0.0706
_refine_ls_shift/su_max 0.000
_refine_ls_shift/su_mean 0.000
_refine_ls_structure_factor_coef Fsqd
_refine_ls_weighting_details 'calc w=1/[\s^2^(Fo^2^)+(0.0000P)^2^+42.7807P] where P=(Fo^2^+2Fc^2^)/3'
_refine_ls_weighting_scheme calc
_refine_ls_wR_factor_gt 0.1406
_refine_ls_wR_factor_ref 0.1586
_reflns_number_gt 1916
_reflns_number_total 3017
_reflns_threshold_expression >2sigma(I)
_cod_data_source_file ic300974u_si_001_2.cif
_cod_data_source_block 1FcS
_cod_original_sg_symbol_Hall -C2yc
_cod_database_code 4329913

loop_
_symmetry_equiv_pos_as_xyz
'x, y, z'
'-x, y, -z+1/2'
'x+1/2, y+1/2, z'
'-x+1/2, y+1/2, -z+1/2'
'-x, -y, -z'
'x, -y, z-1/2'
'-x+1/2, -y+1/2, -z'
'x+1/2, -y+1/2, z-1/2'

loop_
_atom_site_label
_atom_site_type_symbol
_atom_site_fract_x
_atom_site_fract_y
_atom_site_fract_z
_atom_site_U_iso_or_equiv
_atom_site_adp_type
_atom_site_occupancy
_atom_site_symmetry_multiplicity
_atom_site_calc_flag
_atom_site_refinement_flags
_atom_site_disorder_assembly
_atom_site_disorder_group
S1 S 0.0000 0.06993(12) 0.2500 0.0272(5) Uani 1 2 d S . .
N1 N 0.1560(4) 0.0833(3) 0.2994(4) 0.0298(13) Uani 1 1 d . . .
N2 N 0.0000 0.1622(4) 0.2500 0.0284(18) Uani 1 2 d S . .
C1 C 0.1874(5) 0.1496(4) 0.3059(5) 0.0361(17) Uani 1 1 d . . .
H1A H 0.2620 0.1640 0.3268 0.043 Uiso 1 1 calc R . .
C2 C 0.0980(5) 0.1988(4) 0.2784(6) 0.0340(16) Uani 1 1 d . . .
C3 C 0.0980(5) 0.2742(3) 0.2783(6) 0.0378(17) Uani 1 1 d . . .
H3A H 0.1650 0.3001 0.2976 0.045 Uiso 1 1 calc R . .
C4 C 0.0000 0.3105(5) 0.2500 0.043(3) Uani 1 2 d S . .
H4A H 0.0000 0.3618 0.2500 0.051 Uiso 1 2 calc SR . .
C5 C 0.2248(5) 0.0238(4) 0.3249(5) 0.0291(15) Uani 1 1 d . . .
C6 C 0.3417(5) 0.0234(4) 0.3743(6) 0.0352(16) Uani 1 1 d . . .
H6A H 0.3905 0.0667 0.3935 0.042 Uiso 1 1 calc R A 1
C7 C 0.3746(6) -0.0495(4) 0.3909(7) 0.046(2) Uani 1 1 d . . .
H7A H 0.4514 -0.0667 0.4262 0.056 Uiso 1 1 calc R B 1
C8 C 0.2827(6) -0.0941(4) 0.3522(6) 0.0404(18) Uani 1 1 d . . .
H8A H 0.2831 -0.1480 0.3550 0.048 Uiso 1 1 calc R C 1
C9 C 0.1886(6) -0.0502(3) 0.3114(6) 0.0343(16) Uani 1 1 d . . .
H9A H 0.1116 -0.0673 0.2779 0.041 Uiso 1 1 calc R D 1
C10 C 0.3024(7) 0.0339(6) 0.6010(6) 0.062(3) Uani 1 1 d . . .
H10A H 0.3477 0.0789 0.6164 0.075 Uiso 1 1 d R . .
C11 C 0.3426(7) -0.0378(6) 0.6238(7) 0.068(3) Uani 1 1 d . . .
H11A H 0.4206 -0.0525 0.6590 0.082 Uiso 1 1 d R . .
C12 C 0.2519(7) -0.0844(5) 0.5891(6) 0.052(2) Uani 1 1 d . . .
H12A H 0.2544 -0.1383 0.5945 0.063 Uiso 1 1 d R . .
C13 C 0.1568(6) -0.0428(4) 0.5476(6) 0.049(2) Uani 1 1 d . . .
H13A H 0.0808 -0.0623 0.5167 0.059 Uiso 1 1 d R . .
C14 C 0.1866(6) 0.0306(5) 0.5556(6) 0.050(2) Uani 1 1 d . . .
H14A H 0.1357 0.0724 0.5314 0.059 Uiso 1 1 d R . .
S2 S 0.56552(16) 0.26237(10) 0.04422(17) 0.0437(5) Uani 1 1 d . . .
F1 F 0.3586(5) 0.2436(4) -0.0107(8) 0.160(4) Uani 1 1 d . . .
F2 F 0.4525(7) 0.1984(4) 0.1442(8) 0.153(4) Uani 1 1 d . . .
F3 F 0.4253(6) 0.3130(4) 0.1242(7) 0.126(3) Uani 1 1 d . . .
O1 O 0.6466(4) 0.2810(3) 0.1441(5) 0.0652(17) Uani 1 1 d . . .
O2 O 0.5781(5) 0.1910(3) 0.0079(5) 0.0703(19) Uani 1 1 d . . .
O3 O 0.5383(6) 0.3188(3) -0.0319(5) 0.0710(18) Uani 1 1 d . . .
C500 C 0.4429(9) 0.2537(6) 0.0803(12) 0.092(4) Uani 1 1 d . . .
Fe1 Fe 0.26361(8) -0.02591(6) 0.46677(9) 0.0292(3) Uani 0.882(3) 1 d P . 1
Fe2A Fe 0.2679(6) -0.0147(4) 0.2088(7) 0.034(3) Uani 0.118(3) 1 d P . 2

loop_
_atom_site_aniso_label
_atom_site_aniso_U_11
_atom_site_aniso_U_22
_atom_site_aniso_U_33
_atom_site_aniso_U_23
_atom_site_aniso_U_13
_atom_site_aniso_U_12
S1 0.0212(11) 0.0199(11) 0.0380(14) 0.000 0.0068(10) 0.000
N1 0.023(3) 0.028(3) 0.038(3) 0.001(3) 0.011(2) -0.002(2)
N2 0.023(4) 0.019(4) 0.040(5) 0.000 0.007(3) 0.000
C1 0.027(3) 0.033(4) 0.044(5) 0.001(3) 0.006(3) 0.003(3)
C2 0.028(4) 0.030(4) 0.041(4) 0.008(3) 0.008(3) -0.004(3)
C3 0.031(4) 0.025(4) 0.050(5) 0.004(3) 0.003(3) -0.011(3)
C4 0.035(6) 0.025(5) 0.056(7) 0.000 -0.001(5) 0.000
C5 0.021(3) 0.034(4) 0.033(4) -0.001(3) 0.010(3) 0.002(3)
C6 0.024(3) 0.034(4) 0.049(4) -0.002(4) 0.013(3) 0.006(3)
C7 0.031(4) 0.046(5) 0.061(5) -0.004(4) 0.015(4) 0.009(3)
C8 0.040(4) 0.030(4) 0.053(5) 0.002(4) 0.018(4) 0.012(3)
C9 0.033(4) 0.028(4) 0.042(4) -0.008(3) 0.013(3) -0.001(3)
C10 0.063(6) 0.081(7) 0.046(5) -0.030(5) 0.022(4) -0.021(5)
C11 0.046(5) 0.112(9) 0.044(5) -0.001(6) 0.012(4) 0.020(6)
C12 0.056(5) 0.056(5) 0.051(5) 0.012(4) 0.026(4) 0.014(4)
C13 0.040(4) 0.057(6) 0.056(5) 0.000(4) 0.024(4) -0.005(4)
C14 0.043(4) 0.062(5) 0.047(5) -0.005(4) 0.020(4) 0.008(4)
S2 0.0415(10) 0.0357(10) 0.0540(13) 0.0010(10) 0.0163(9) 0.0129(8)
F1 0.050(4) 0.119(6) 0.274(11) -0.063(7) 0.005(5) -0.004(4)
F2 0.163(8) 0.102(6) 0.250(10) 0.047(6) 0.143(8) -0.005(5)
F3 0.118(5) 0.107(5) 0.196(8) -0.009(5) 0.107(6) 0.040(4)
O1 0.041(3) 0.057(4) 0.080(5) -0.007(3) -0.002(3) 0.004(3)
O2 0.089(5) 0.042(3) 0.065(4) -0.012(3) 0.007(4) 0.031(3)
O3 0.106(5) 0.051(4) 0.055(4) 0.010(3) 0.025(4) 0.022(4)
C500 0.073(8) 0.056(7) 0.147(12) 0.012(7) 0.037(8) 0.019(6)
Fe1 0.0245(5) 0.0274(6) 0.0358(7) -0.0014(5) 0.0103(5) 0.0023(5)
Fe2A 0.020(4) 0.018(5) 0.063(7) 0.003(4) 0.014(4) 0.010(3)

loop_
_atom_type_symbol
_atom_type_description
_atom_type_scat_dispersion_real
_atom_type_scat_dispersion_imag
_atom_type_scat_source
C C 0.0033 0.0016 'International Tables Vol C Tables 4.2.6.8 and 6.1.1.4'
H H 0.0000 0.0000 'International Tables Vol C Tables 4.2.6.8 and 6.1.1.4'
F F 0.0171 0.0103 'International Tables Vol C Tables 4.2.6.8 and 6.1.1.4'
Fe Fe 0.3463 0.8444 'International Tables Vol C Tables 4.2.6.8 and 6.1.1.4'
N N 0.0061 0.0033 'International Tables Vol C Tables 4.2.6.8 and 6.1.1.4'
O O 0.0106 0.0060 'International Tables Vol C Tables 4.2.6.8 and 6.1.1.4'
S S 0.1246 0.1234 'International Tables Vol C Tables 4.2.6.8 and 6.1.1.4'

loop_
_geom_angle_atom_site_label_1
_geom_angle_atom_site_label_2
_geom_angle_atom_site_label_3
_geom_angle
_geom_angle_site_symmetry_1
_geom_angle_site_symmetry_3
N2 S1 N1 82.60(17) . 2
N2 S1 N1 82.60(17) . .
N1 S1 N1 165.2(3) 2 .
C1 N1 C5 125.4(5) . .
C1 N1 S1 114.7(4) . .
C5 N1 S1 119.9(4) . .
C2 N2 C2 120.9(8) . 2
C2 N2 S1 119.5(4) . .
C2 N2 S1 119.5(4) 2 .
N1 C1 C2 112.5(6) . .
N1 C1 H1A 123.8 . .
C2 C1 H1A 123.8 . .
N2 C2 C3 119.5(6) . .
N2 C2 C1 110.6(6) . .
C3 C2 C1 129.9(6) . .
C4 C3 C2 119.3(7) . .
C4 C3 H3A 120.3 . .
C2 C3 H3A 120.3 . .
C3 C4 C3 121.3(9) 2 .
C3 C4 H4A 119.3 2 .
C3 C4 H4A 119.3 . .
N1 C5 C6 127.5(6) . .
N1 C5 C9 124.7(5) . .
C6 C5 C9 107.7(6) . .
N1 C5 Fe2A 115.0(5) . .
C6 C5 Fe2A 80.2(4) . .
C9 C5 Fe2A 73.8(4) . .
N1 C5 Fe1 122.0(4) . .
C6 C5 Fe1 70.9(4) . .
C9 C5 Fe1 69.8(4) . .
Fe2A C5 Fe1 122.6(4) . .
C7 C6 C5 107.0(6) . .
C7 C6 Fe1 70.4(4) . .
C5 C6 Fe1 68.0(4) . .
C7 C6 Fe2A 82.0(5) . .
C5 C6 Fe2A 60.4(4) . .
Fe1 C6 Fe2A 109.3(4) . .
C7 C6 H6A 126.5 . .
C5 C6 H6A 126.5 . .
Fe1 C6 H6A 126.5 . .
Fe2A C6 H6A 122.4 . .
C8 C7 C6 109.3(6) . .
C8 C7 Fe1 70.3(4) . .
C6 C7 Fe1 69.7(4) . .
C8 C7 Fe2A 70.1(5) . .
C6 C7 Fe2A 63.4(5) . .
Fe1 C7 Fe2A 100.6(3) . .
C8 C7 H7A 125.3 . .
C6 C7 H7A 125.3 . .
Fe1 C7 H7A 125.3 . .
Fe2A C7 H7A 133.9 . .
C7 C8 C9 108.8(6) . .
C7 C8 Fe1 70.3(4) . .
C9 C8 Fe1 68.7(4) . .
C7 C8 Fe2A 76.4(5) . .
C9 C8 Fe2A 60.4(4) . .
Fe1 C8 Fe2A 103.3(3) . .
C7 C8 H8A 125.6 . .
C9 C8 H8A 125.6 . .
Fe1 C8 H8A 125.6 . .
Fe2A C8 H8A 130.1 . .
C8 C9 C5 107.2(6) . .
C8 C9 Fe1 71.1(4) . .
C5 C9 Fe1 68.7(4) . .
C8 C9 Fe2A 83.5(5) . .
C5 C9 Fe2A 64.7(4) . .
Fe1 C9 Fe2A 116.0(4) . .
C8 C9 H9A 126.4 . .
C5 C9 H9A 126.4 . .
Fe1 C9 H9A 126.4 . .
Fe2A C9 H9A 116.1 . .
C14 C10 C11 108.0(8) . .
C14 C10 Fe2A 79.4(6) . 6_556
C11 C10 Fe2A 78.6(6) . 6_556
C14 C10 Fe1 71.5(5) . .
C11 C10 Fe1 69.3(5) . .
Fe2A C10 Fe1 126.1(6) 6_556 .
C14 C10 H10A 126.1 . .
C11 C10 H10A 125.9 . .
Fe2A C10 H10A 107.6 6_556 .
Fe1 C10 H10A 126.2 . .
C12 C11 C10 107.3(8) . .
C12 C11 Fe2A 88.7(6) . 6_556
C10 C11 Fe2A 56.8(5) . 6_556
C12 C11 Fe1 69.4(5) . .
C10 C11 Fe1 69.8(5) . .
Fe2A C11 Fe1 112.0(5) 6_556 .
C12 C11 H11A 126.2 . .
C10 C11 H11A 126.5 . .
Fe2A C11 H11A 118.1 6_556 .
Fe1 C11 H11A 126.9 . .
C13 C12 C11 108.7(8) . .
C13 C12 Fe1 71.1(5) . .
C11 C12 Fe1 70.0(5) . .
C13 C12 Fe2A 73.4(5) . 6_556
C11 C12 Fe2A 55.6(5) . 6_556
Fe1 C12 Fe2A 97.1(4) . 6_556
C13 C12 H12A 125.5 . .
C11 C12 H12A 125.8 . .
Fe1 C12 H12A 125.8 . .
Fe2A C12 H12A 136.0 6_556 .
C12 C13 C14 108.5(7) . .
C12 C13 Fe1 68.6(4) . .
C14 C13 Fe1 71.1(4) . .
C12 C13 Fe2A 72.8(5) . 6_556
C14 C13 Fe2A 55.9(5) . 6_556
Fe1 C13 Fe2A 96.0(4) . 6_556
C12 C13 H13A 125.5 . .
C14 C13 H13A 125.9 . .
Fe1 C13 H13A 125.5 . .
Fe2A C13 H13A 137.8 6_556 .
C13 C14 C10 107.4(8) . .
C13 C14 Fe2A 88.5(6) . 6_556
C10 C14 Fe2A 56.4(5) . 6_556
C13 C14 Fe1 69.1(4) . .
C10 C14 Fe1 68.2(4) . .
Fe2A C14 Fe1 109.4(4) 6_556 .
C13 C14 H14A 126.1 . .
C10 C14 H14A 126.5 . .
Fe2A C14 H14A 120.7 6_556 .
Fe1 C14 H14A 126.6 . .
O3 S2 O2 117.3(4) . .
O3 S2 O1 115.0(4) . .
O2 S2 O1 114.0(3) . .
O3 S2 C500 103.3(5) . .
O2 S2 C500 102.6(5) . .
O1 S2 C500 101.5(5) . .
F3 C500 F2 110.6(12) . .
F3 C500 F1 108.4(9) . .
F2 C500 F1 110.8(11) . .
F3 C500 S2 110.4(8) . .
F2 C500 S2 110.1(8) . .
F1 C500 S2 106.4(10) . .
C12 Fe1 C5 161.8(3) . .
C12 Fe1 C11 40.6(4) . .
C5 Fe1 C11 155.7(4) . .
C12 Fe1 C10 68.3(4) . .
C5 Fe1 C10 120.0(3) . .
C11 Fe1 C10 41.0(4) . .
C12 Fe1 C9 125.3(3) . .
C5 Fe1 C9 41.5(3) . .
C11 Fe1 C9 161.0(4) . .
C10 Fe1 C9 157.3(3) . .
C12 Fe1 C13 40.2(3) . .
C5 Fe1 C13 124.8(3) . .
C11 Fe1 C13 67.9(3) . .
C10 Fe1 C13 67.7(3) . .
C9 Fe1 C13 109.7(3) . .
C12 Fe1 C6 156.4(3) . .
C5 Fe1 C6 41.1(2) . .
C11 Fe1 C6 120.0(3) . .
C10 Fe1 C6 105.7(3) . .
C9 Fe1 C6 68.9(3) . .
C13 Fe1 C6 160.5(3) . .
C12 Fe1 C8 109.9(3) . .
C5 Fe1 C8 68.2(3) . .
C11 Fe1 C8 124.4(3) . .
C10 Fe1 C8 159.7(3) . .
C9 Fe1 C8 40.3(3) . .
C13 Fe1 C8 124.9(3) . .
C6 Fe1 C8 67.4(3) . .
C12 Fe1 C7 122.9(3) . .
C5 Fe1 C7 68.0(3) . .
C11 Fe1 C7 107.5(3) . .
C10 Fe1 C7 123.2(3) . .
C9 Fe1 C7 67.6(3) . .
C13 Fe1 C7 158.9(3) . .
C6 Fe1 C7 39.9(3) . .
C8 Fe1 C7 39.4(3) . .
C12 Fe1 C14 67.6(3) . .
C5 Fe1 C14 107.4(3) . .
C11 Fe1 C14 68.1(3) . .
C10 Fe1 C14 40.4(3) . .
C9 Fe1 C14 123.1(3) . .
C13 Fe1 C14 39.8(3) . .
C6 Fe1 C14 123.5(3) . .
C8 Fe1 C14 159.3(3) . .
C7 Fe1 C14 159.5(3) . .
C10 Fe2A C5 170.6(6) 6 .
C10 Fe2A C11 44.6(5) 6 6
C5 Fe2A C11 127.3(5) . 6
C10 Fe2A C14 44.2(4) 6 6
C5 Fe2A C14 133.1(5) . 6
C11 Fe2A C14 70.5(5) 6 6
C10 Fe2A C9 146.3(6) 6 .
C5 Fe2A C9 41.5(3) . .
C11 Fe2A C9 168.7(6) 6 .
C14 Fe2A C9 115.6(5) 6 .
C10 Fe2A C6 141.0(5) 6 .
C5 Fe2A C6 39.5(3) . .
C11 Fe2A C6 107.1(5) 6 .
C14 Fe2A C6 168.9(5) 6 .
C9 Fe2A C6 65.1(4) . .
C10 Fe2A C8 126.4(5) 6 .
C5 Fe2A C8 62.9(4) . .
C11 Fe2A C8 148.0(5) 6 .
C14 Fe2A C8 128.2(5) 6 .
C9 Fe2A C8 36.1(3) . .
C6 Fe2A C8 59.6(3) . .
C10 Fe2A C12 64.8(5) 6 6
C5 Fe2A C12 105.9(4) . 6
C11 Fe2A C12 35.7(4) 6 6
C14 Fe2A C12 61.5(4) 6 6
C9 Fe2A C12 137.2(4) . 6
C6 Fe2A C12 109.9(4) . 6
C8 Fe2A C12 168.3(5) . 6
C10 Fe2A C13 64.6(4) 6 6
C5 Fe2A C13 108.2(4) . 6
C11 Fe2A C13 61.5(4) 6 6
C14 Fe2A C13 35.6(3) 6 6
C9 Fe2A C13 117.2(4) . 6
C6 Fe2A C13 133.4(4) . 6
C8 Fe2A C13 149.6(4) . 6
C12 Fe2A C13 33.8(3) 6 6
C10 Fe2A C7 125.2(5) 6 .
C5 Fe2A C7 61.1(4) . .
C11 Fe2A C7 118.9(5) 6 .
C14 Fe2A C7 156.2(5) 6 .
C9 Fe2A C7 59.7(4) . .
C6 Fe2A C7 34.6(3) . .
C8 Fe2A C7 33.5(3) . .
C12 Fe2A C7 139.5(4) 6 .
C13 Fe2A C7 167.8(4) 6 .

loop_
_geom_bond_atom_site_label_1
_geom_bond_atom_site_label_2
_geom_bond_distance
_geom_bond_site_symmetry_2
S1 N2 1.709(7) .
S1 N1 1.922(5) 2
S1 N1 1.922(5) .
N1 C1 1.287(8) .
N1 C5 1.387(8) .
N2 C2 1.377(7) .
N2 C2 1.377(7) 2
C1 C2 1.424(9) .
C1 H1A 0.9500 .
C2 C3 1.396(9) .
C3 C4 1.374(8) .
C3 H3A 0.9500 .
C4 C3 1.374(8) 2
C4 H4A 0.9500 .
C5 C6 1.437(8) .
C5 C9 1.440(9) .
C5 Fe2A 1.964(11) .
C5 Fe1 2.027(7) .
C6 C7 1.413(10) .
C6 Fe1 2.065(7) .
C6 Fe2A 2.226(12) .
C6 H6A 1.0000 .
C7 C8 1.399(10) .
C7 Fe1 2.073(7) .
C7 Fe2A 2.465(12) .
C7 H7A 1.0000 .
C8 C9 1.416(9) .
C8 Fe1 2.073(7) .
C8 Fe2A 2.384(11) .
C8 H8A 1.0000 .
C9 Fe1 2.041(7) .
C9 Fe2A 2.087(11) .
C9 H9A 1.0000 .
C10 C14 1.420(11) .
C10 C11 1.423(13) .
C10 Fe2A 1.695(12) 6_556
C10 Fe1 2.036(8) .
C10 H10A 1.0000 .
C11 C12 1.406(12) .
C11 Fe2A 1.986(12) 6_556
C11 Fe1 2.030(9) .
C11 H11A 0.9999 .
C12 C13 1.402(10) .
C12 Fe1 2.021(8) .
C12 Fe2A 2.408(12) 6_556
C12 H12A 0.9999 .
C13 C14 1.408(11) .
C13 Fe1 2.054(7) .
C13 Fe2A 2.416(12) 6_556
C13 H13A 1.0000 .
C14 Fe2A 2.001(12) 6_556
C14 Fe1 2.080(7) .
C14 H14A 0.9999 .
S2 O3 1.424(6) .
S2 O2 1.439(5) .
S2 O1 1.445(6) .
S2 C500 1.820(12) .
F1 C500 1.355(14) .
F2 C500 1.316(13) .
F3 C500 1.303(12) .
Fe2A C10 1.695(12) 6
Fe2A C11 1.986(12) 6
Fe2A C14 2.001(12) 6
Fe2A C12 2.408(12) 6
Fe2A C13 2.416(12) 6

loop_
_geom_torsion_atom_site_label_1
_geom_torsion_atom_site_label_2
_geom_torsion_atom_site_label_3
_geom_torsion_atom_site_label_4
_geom_torsion
_geom_torsion_site_symmetry_1
_geom_torsion_site_symmetry_4
N2 S1 N1 C1 -2.3(5) . .
N1 S1 N1 C1 -2.3(5) 2 .
N2 S1 N1 C5 177.6(5) . .
N1 S1 N1 C5 177.6(5) 2 .
N1 S1 N2 C2 -178.3(4) 2 .
N1 S1 N2 C2 1.7(4) . .
N1 S1 N2 C2 1.7(4) 2 2
N1 S1 N2 C2 -178.3(4) . 2
C5 N1 C1 C2 -177.6(6) . .
S1 N1 C1 C2 2.3(8) . .
C2 N2 C2 C3 -0.1(5) 2 .
S1 N2 C2 C3 179.9(5) . .
C2 N2 C2 C1 179.1(7) 2 .
S1 N2 C2 C1 -0.9(7) . .
N1 C1 C2 N2 -1.0(9) . .
N1 C1 C2 C3 178.0(7) . .
N2 C2 C3 C4 0.1(10) . .
C1 C2 C3 C4 -178.8(6) . .
C2 C3 C4 C3 -0.1(5) . 2
C1 N1 C5 C6 7.8(11) . .
S1 N1 C5 C6 -172.0(5) . .
C1 N1 C5 C9 -176.2(7) . .
S1 N1 C5 C9 4.0(9) . .
C1 N1 C5 Fe2A -89.1(8) . .
S1 N1 C5 Fe2A 91.1(5) . .
C1 N1 C5 Fe1 97.4(7) . .
S1 N1 C5 Fe1 -82.4(6) . .
N1 C5 C6 C7 176.0(7) . .
C9 C5 C6 C7 -0.6(8) . .
Fe2A C5 C6 C7 -70.0(6) . .
Fe1 C5 C6 C7 59.8(5) . .
N1 C5 C6 Fe1 116.2(7) . .
C9 C5 C6 Fe1 -60.4(5) . .
Fe2A C5 C6 Fe1 -129.8(4) . .
N1 C5 C6 Fe2A -114.0(7) . .
C9 C5 C6 Fe2A 69.4(5) . .
Fe1 C5 C6 Fe2A 129.8(4) . .
C5 C6 C7 C8 0.9(9) . .
Fe1 C6 C7 C8 59.2(6) . .
Fe2A C6 C7 C8 -54.6(6) . .
C5 C6 C7 Fe1 -58.3(5) . .
Fe2A C6 C7 Fe1 -113.9(3) . .
C5 C6 C7 Fe2A 55.5(5) . .
Fe1 C6 C7 Fe2A 113.9(3) . .
C6 C7 C8 C9 -0.9(9) . .
Fe1 C7 C8 C9 58.0(5) . .
Fe2A C7 C8 C9 -51.8(5) . .
C6 C7 C8 Fe1 -58.9(5) . .
Fe2A C7 C8 Fe1 -109.8(3) . .
C6 C7 C8 Fe2A 50.9(6) . .
Fe1 C7 C8 Fe2A 109.8(3) . .
C7 C8 C9 C5 0.5(8) . .
Fe1 C8 C9 C5 59.5(5) . .
Fe2A C8 C9 C5 -60.9(5) . .
C7 C8 C9 Fe1 -59.0(5) . .
Fe2A C8 C9 Fe1 -120.4(3) . .
C7 C8 C9 Fe2A 61.4(6) . .
Fe1 C8 C9 Fe2A 120.4(3) . .
N1 C5 C9 C8 -176.6(6) . .
C6 C5 C9 C8 0.0(8) . .
Fe2A C5 C9 C8 73.8(6) . .
Fe1 C5 C9 C8 -61.0(5) . .
N1 C5 C9 Fe1 -115.6(6) . .
C6 C5 C9 Fe1 61.1(5) . .
Fe2A C5 C9 Fe1 134.8(3) . .
N1 C5 C9 Fe2A 109.5(7) . .
C6 C5 C9 Fe2A -73.8(5) . .
Fe1 C5 C9 Fe2A -134.8(3) . .
C14 C10 C11 C12 1.9(9) . .
Fe2A C10 C11 C12 76.6(7) 6_556 .
Fe1 C10 C11 C12 -59.4(6) . .
C14 C10 C11 Fe2A -74.7(6) . 6_556
Fe1 C10 C11 Fe2A -136.0(5) . 6_556
C14 C10 C11 Fe1 61.3(6) . .
Fe2A C10 C11 Fe1 136.0(5) 6_556 .
C10 C11 C12 C13 -1.2(9) . .
Fe2A C11 C12 C13 53.3(7) 6_556 .
Fe1 C11 C12 C13 -60.9(6) . .
C10 C11 C12 Fe1 59.7(6) . .
Fe2A C11 C12 Fe1 114.2(5) 6_556 .
C10 C11 C12 Fe2A -54.5(6) . 6_556
Fe1 C11 C12 Fe2A -114.2(5) . 6_556
C11 C12 C13 C14 0.1(9) . .
Fe1 C12 C13 C14 -60.1(6) . .
Fe2A C12 C13 C14 43.7(6) 6_556 .
C11 C12 C13 Fe1 60.2(6) . .
Fe2A C12 C13 Fe1 103.8(3) 6_556 .
C11 C12 C13 Fe2A -43.6(6) . 6_556
Fe1 C12 C13 Fe2A -103.8(3) . 6_556
C12 C13 C14 C10 1.1(9) . .
Fe1 C13 C14 C10 -57.5(5) . .
Fe2A C13 C14 C10 53.9(5) 6_556 .
C12 C13 C14 Fe2A -52.9(7) . 6_556
Fe1 C13 C14 Fe2A -111.5(4) . 6_556
C12 C13 C14 Fe1 58.6(5) . .
Fe2A C13 C14 Fe1 111.5(4) 6_556 .
C11 C10 C14 C13 -1.8(9) . .
Fe2A C10 C14 C13 -76.0(7) 6_556 .
Fe1 C10 C14 C13 58.1(6) . .
C11 C10 C14 Fe2A 74.2(7) . 6_556
Fe1 C10 C14 Fe2A 134.1(5) . 6_556
C11 C10 C14 Fe1 -59.9(6) . .
Fe2A C10 C14 Fe1 -134.1(5) 6_556 .
O3 S2 C500 F3 -63.2(10) . .
O2 S2 C500 F3 174.4(9) . .
O1 S2 C500 F3 56.3(10) . .
O3 S2 C500 F2 174.4(9) . .
O2 S2 C500 F2 52.0(11) . .
O1 S2 C500 F2 -66.1(10) . .
O3 S2 C500 F1 54.2(8) . .
O2 S2 C500 F1 -68.2(8) . .
O1 S2 C500 F1 173.7(7) . .
C13 C12 Fe1 C5 -40.3(12) . .
C11 C12 Fe1 C5 -159.3(9) . .
Fe2A C12 Fe1 C5 -109.9(10) 6_556 .
C13 C12 Fe1 C11 119.0(7) . .
Fe2A C12 Fe1 C11 49.3(5) 6_556 .
C13 C12 Fe1 C10 80.7(5) . .
C11 C12 Fe1 C10 -38.3(5) . .
Fe2A C12 Fe1 C10 11.0(4) 6_556 .
C13 C12 Fe1 C9 -78.5(6) . .
C11 C12 Fe1 C9 162.5(5) . .
Fe2A C12 Fe1 C9 -148.2(3) 6_556 .
C11 C12 Fe1 C13 -119.0(7) . .
Fe2A C12 Fe1 C13 -69.7(5) 6_556 .
C13 C12 Fe1 C6 160.2(7) . .
C11 C12 Fe1 C6 41.2(10) . .
Fe2A C12 Fe1 C6 90.5(8) 6_556 .
C13 C12 Fe1 C8 -120.9(5) . .
C11 C12 Fe1 C8 120.1(5) . .
Fe2A C12 Fe1 C8 169.4(3) 6_556 .
C13 C12 Fe1 C7 -162.9(5) . .
C11 C12 Fe1 C7 78.1(6) . .
Fe2A C12 Fe1 C7 127.4(4) 6_556 .
C13 C12 Fe1 C14 37.0(5) . .
C11 C12 Fe1 C14 -82.0(5) . .
Fe2A C12 Fe1 C14 -32.7(3) 6_556 .
N1 C5 Fe1 C12 69.4(12) . .
C6 C5 Fe1 C12 -167.7(9) . .
C9 C5 Fe1 C12 -49.7(11) . .
Fe2A C5 Fe1 C12 -103.7(10) . .
N1 C5 Fe1 C11 -76.6(9) . .
C6 C5 Fe1 C11 46.3(9) . .
C9 C5 Fe1 C11 164.3(7) . .
Fe2A C5 Fe1 C11 110.3(8) . .
N1 C5 Fe1 C10 -43.7(6) . .
C6 C5 Fe1 C10 79.2(5) . .
C9 C5 Fe1 C10 -162.7(4) . .
Fe2A C5 Fe1 C10 143.3(5) . .
N1 C5 Fe1 C9 119.1(6) . .
C6 C5 Fe1 C9 -118.0(5) . .
Fe2A C5 Fe1 C9 -54.0(5) . .
N1 C5 Fe1 C13 38.8(7) . .
C6 C5 Fe1 C13 161.7(4) . .
C9 C5 Fe1 C13 -80.3(5) . .
Fe2A C5 Fe1 C13 -134.2(5) . .
N1 C5 Fe1 C6 -122.9(7) . .
C9 C5 Fe1 C6 118.0(5) . .
Fe2A C5 Fe1 C6 64.1(5) . .
N1 C5 Fe1 C8 157.0(6) . .
C6 C5 Fe1 C8 -80.1(4) . .
C9 C5 Fe1 C8 37.9(4) . .
Fe2A C5 Fe1 C8 -16.0(4) . .
N1 C5 Fe1 C7 -160.3(6) . .
C6 C5 Fe1 C7 -37.4(4) . .
C9 C5 Fe1 C7 80.6(4) . .
Fe2A C5 Fe1 C7 26.6(4) . .
N1 C5 Fe1 C14 -1.5(6) . .
C6 C5 Fe1 C14 121.4(4) . .
C9 C5 Fe1 C14 -120.6(4) . .
Fe2A C5 Fe1 C14 -174.5(4) . .
C10 C11 Fe1 C12 -118.5(7) . .
Fe2A C11 Fe1 C12 -79.7(6) 6_556 .
C12 C11 Fe1 C5 164.4(6) . .
C10 C11 Fe1 C5 45.9(9) . .
Fe2A C11 Fe1 C5 84.7(8) 6_556 .
C12 C11 Fe1 C10 118.5(7) . .
Fe2A C11 Fe1 C10 38.8(5) 6_556 .
C12 C11 Fe1 C9 -48.9(12) . .
C10 C11 Fe1 C9 -167.5(8) . .
Fe2A C11 Fe1 C9 -128.6(9) 6_556 .
C12 C11 Fe1 C13 37.6(5) . .
C10 C11 Fe1 C13 -81.0(5) . .
Fe2A C11 Fe1 C13 -42.2(5) 6_556 .
C12 C11 Fe1 C6 -162.3(4) . .
C10 C11 Fe1 C6 79.2(5) . .
Fe2A C11 Fe1 C6 118.0(5) 6_556 .
C12 C11 Fe1 C8 -80.6(5) . .
C10 C11 Fe1 C8 160.9(5) . .
Fe2A C11 Fe1 C8 -160.3(4) 6_556 .
C12 C11 Fe1 C7 -120.6(5) . .
C10 C11 Fe1 C7 120.9(5) . .
Fe2A C11 Fe1 C7 159.7(5) 6_556 .
C12 C11 Fe1 C14 80.6(5) . .
C10 C11 Fe1 C14 -37.9(5) . .
Fe2A C11 Fe1 C14 0.9(5) 6_556 .
C14 C10 Fe1 C12 -80.4(5) . .
C11 C10 Fe1 C12 38.0(5) . .
Fe2A C10 Fe1 C12 -19.5(7) 6_556 .
C14 C10 Fe1 C5 81.6(6) . .
C11 C10 Fe1 C5 -160.0(5) . .
Fe2A C10 Fe1 C5 142.5(6) 6_556 .
C14 C10 Fe1 C11 -118.4(8) . .
Fe2A C10 Fe1 C11 -57.5(8) 6_556 .
C14 C10 Fe1 C9 51.1(11) . .
C11 C10 Fe1 C9 169.5(7) . .
Fe2A C10 Fe1 C9 112.0(10) 6_556 .
C14 C10 Fe1 C13 -36.9(5) . .
C11 C10 Fe1 C13 81.5(6) . .
Fe2A C10 Fe1 C13 24.1(6) 6_556 .
C14 C10 Fe1 C6 123.7(5) . .
C11 C10 Fe1 C6 -117.9(5) . .
Fe2A C10 Fe1 C6 -175.3(6) 6_556 .
C14 C10 Fe1 C8 -169.5(8) . .
C11 C10 Fe1 C8 -51.1(12) . .
Fe2A C10 Fe1 C8 -108.5(10) 6_556 .
C14 C10 Fe1 C7 163.5(5) . .
C11 C10 Fe1 C7 -78.1(6) . .
Fe2A C10 Fe1 C7 -135.5(6) 6_556 .
C11 C10 Fe1 C14 118.4(8) . .
Fe2A C10 Fe1 C14 60.9(7) 6_556 .
C8 C9 Fe1 C12 -79.0(5) . .
C5 C9 Fe1 C12 163.0(4) . .
Fe2A C9 Fe1 C12 -151.5(4) . .
C8 C9 Fe1 C5 118.0(5) . .
Fe2A C9 Fe1 C5 45.5(4) . .
C8 C9 Fe1 C11 -42.0(11) . .
C5 C9 Fe1 C11 -160.0(9) . .
Fe2A C9 Fe1 C11 -114.5(10) . .
C8 C9 Fe1 C10 159.6(8) . .
C5 C9 Fe1 C10 41.6(9) . .
Fe2A C9 Fe1 C10 87.2(9) . .
C8 C9 Fe1 C13 -121.2(4) . .
C5 C9 Fe1 C13 120.8(4) . .
Fe2A C9 Fe1 C13 166.3(4) . .
C8 C9 Fe1 C6 79.5(4) . .
C5 C9 Fe1 C6 -38.5(4) . .
Fe2A C9 Fe1 C6 7.0(4) . .
C5 C9 Fe1 C8 -118.0(5) . .
Fe2A C9 Fe1 C8 -72.4(5) . .
C8 C9 Fe1 C7 36.3(4) . .
C5 C9 Fe1 C7 -81.6(4) . .
Fe2A C9 Fe1 C7 -36.1(4) . .
C8 C9 Fe1 C14 -163.5(4) . .
C5 C9 Fe1 C14 78.6(5) . .
Fe2A C9 Fe1 C14 124.1(4) . .
C14 C13 Fe1 C12 119.7(7) . .
Fe2A C13 Fe1 C12 68.9(5) 6_556 .
C12 C13 Fe1 C5 165.8(5) . .
C14 C13 Fe1 C5 -74.6(6) . .
Fe2A C13 Fe1 C5 -125.4(3) 6_556 .
C12 C13 Fe1 C11 -37.9(5) . .
C14 C13 Fe1 C11 81.8(6) . .
Fe2A C13 Fe1 C11 31.0(4) 6_556 .
C12 C13 Fe1 C10 -82.3(6) . .
C14 C13 Fe1 C10 37.4(5) . .
Fe2A C13 Fe1 C10 -13.4(4) 6_556 .
C12 C13 Fe1 C9 121.9(5) . .
C14 C13 Fe1 C9 -118.4(5) . .
Fe2A C13 Fe1 C9 -169.2(3) 6_556 .
C12 C13 Fe1 C6 -155.9(8) . .
C14 C13 Fe1 C6 -36.3(11) . .
Fe2A C13 Fe1 C6 -87.1(10) 6_556 .
C12 C13 Fe1 C8 79.6(6) . .
C14 C13 Fe1 C8 -160.8(4) . .
Fe2A C13 Fe1 C8 148.4(3) 6_556 .
C12 C13 Fe1 C7 43.4(12) . .
C14 C13 Fe1 C7 163.1(8) . .
Fe2A C13 Fe1 C7 112.3(9) 6_556 .
C12 C13 Fe1 C14 -119.7(7) . .
Fe2A C13 Fe1 C14 -50.8(5) 6_556 .
C7 C6 Fe1 C12 51.8(10) . .
C5 C6 Fe1 C12 170.5(7) . .
Fe2A C6 Fe1 C12 125.4(8) . .
C7 C6 Fe1 C5 -118.7(6) . .
Fe2A C6 Fe1 C5 -45.1(4) . .
C7 C6 Fe1 C11 81.4(6) . .
C5 C6 Fe1 C11 -159.9(5) . .
Fe2A C6 Fe1 C11 155.0(4) . .
C7 C6 Fe1 C10 123.4(5) . .
C5 C6 Fe1 C10 -117.9(5) . .
Fe2A C6 Fe1 C10 -163.0(4) . .
C7 C6 Fe1 C9 -79.9(5) . .
C5 C6 Fe1 C9 38.8(4) . .
Fe2A C6 Fe1 C9 -6.3(3) . .
C7 C6 Fe1 C13 -169.3(9) . .
C5 C6 Fe1 C13 -50.6(11) . .
Fe2A C6 Fe1 C13 -95.7(10) . .
C7 C6 Fe1 C8 -36.4(4) . .
C5 C6 Fe1 C8 82.3(4) . .
Fe2A C6 Fe1 C8 37.2(3) . .
C5 C6 Fe1 C7 118.7(6) . .
Fe2A C6 Fe1 C7 73.6(5) . .
C7 C6 Fe1 C14 163.7(4) . .
C5 C6 Fe1 C14 -77.7(5) . .
Fe2A C6 Fe1 C14 -122.7(4) . .
C7 C8 Fe1 C12 -118.0(5) . .
C9 C8 Fe1 C12 121.6(4) . .
Fe2A C8 Fe1 C12 172.0(3) . .
C7 C8 Fe1 C5 81.4(5) . .
C9 C8 Fe1 C5 -39.0(4) . .
Fe2A C8 Fe1 C5 11.4(3) . .
C7 C8 Fe1 C11 -74.9(6) . .
C9 C8 Fe1 C11 164.7(5) . .
Fe2A C8 Fe1 C11 -144.9(4) . .
C7 C8 Fe1 C10 -36.7(12) . .
C9 C8 Fe1 C10 -157.1(9) . .
Fe2A C8 Fe1 C10 -106.7(10) . .
C7 C8 Fe1 C9 120.4(6) . .
Fe2A C8 Fe1 C9 50.4(4) . .
C7 C8 Fe1 C13 -160.5(5) . .
C9 C8 Fe1 C13 79.1(5) . .
Fe2A C8 Fe1 C13 129.5(4) . .
C7 C8 Fe1 C6 36.8(4) . .
C9 C8 Fe1 C6 -83.6(4) . .
Fe2A C8 Fe1 C6 -33.2(3) . .
C9 C8 Fe1 C7 -120.4(6) . .
Fe2A C8 Fe1 C7 -70.0(5) . .
C7 C8 Fe1 C14 162.9(8) . .
C9 C8 Fe1 C14 42.4(10) . .
Fe2A C8 Fe1 C14 92.8(9) . .
C8 C7 Fe1 C12 81.5(5) . .
C6 C7 Fe1 C12 -158.0(5) . .
Fe2A C7 Fe1 C12 145.7(4) . .
C8 C7 Fe1 C5 -82.0(5) . .
C6 C7 Fe1 C5 38.5(4) . .
Fe2A C7 Fe1 C5 -17.8(3) . .
C8 C7 Fe1 C11 123.4(5) . .
C6 C7 Fe1 C11 -116.1(5) . .
Fe2A C7 Fe1 C11 -172.4(4) . .
C8 C7 Fe1 C10 165.7(5) . .
C6 C7 Fe1 C10 -73.8(6) . .
Fe2A C7 Fe1 C10 -130.1(4) . .
C8 C7 Fe1 C9 -37.1(4) . .
C6 C7 Fe1 C9 83.5(5) . .
Fe2A C7 Fe1 C9 27.1(3) . .
C8 C7 Fe1 C13 49.6(11) . .
C6 C7 Fe1 C13 170.1(8) . .
Fe2A C7 Fe1 C13 113.8(9) . .
C8 C7 Fe1 C6 -120.5(6) . .
Fe2A C7 Fe1 C6 -56.3(4) . .
C6 C7 Fe1 C8 120.5(6) . .
Fe2A C7 Fe1 C8 64.2(4) . .
C8 C7 Fe1 C14 -162.7(8) . .
C6 C7 Fe1 C14 -42.2(11) . .
Fe2A C7 Fe1 C14 -98.5(9) . .
C13 C14 Fe1 C12 -37.4(5) . .
C10 C14 Fe1 C12 82.5(6) . .
Fe2A C14 Fe1 C12 43.1(4) 6_556 .
C13 C14 Fe1 C5 124.0(5) . .
C10 C14 Fe1 C5 -116.1(6) . .
Fe2A C14 Fe1 C5 -155.5(4) 6_556 .
C13 C14 Fe1 C11 -81.4(6) . .
C10 C14 Fe1 C11 38.4(6) . .
Fe2A C14 Fe1 C11 -0.9(5) 6_556 .
C13 C14 Fe1 C10 -119.9(8) . .
Fe2A C14 Fe1 C10 -39.4(5) 6_556 .
C13 C14 Fe1 C9 81.2(6) . .
C10 C14 Fe1 C9 -159.0(5) . .
Fe2A C14 Fe1 C9 161.7(4) 6_556 .
C10 C14 Fe1 C13 119.9(8) . .
Fe2A C14 Fe1 C13 80.5(6) 6_556 .
C13 C14 Fe1 C6 166.3(4) . .
C10 C14 Fe1 C6 -73.8(6) . .
Fe2A C14 Fe1 C6 -113.2(5) 6_556 .
C13 C14 Fe1 C8 49.8(11) . .
C10 C14 Fe1 C8 169.7(8) . .
Fe2A C14 Fe1 C8 130.3(8) 6_556 .
C13 C14 Fe1 C7 -162.6(9) . .
C10 C14 Fe1 C7 -42.7(12) . .
Fe2A C14 Fe1 C7 -82.1(10) 6_556 .
N1 C5 Fe2A C10 29(4) . 6
C6 C5 Fe2A C10 -98(4) . 6
C9 C5 Fe2A C10 150(4) . 6
Fe1 C5 Fe2A C10 -158(3) . 6
N1 C5 Fe2A C11 57.1(8) . 6
C6 C5 Fe2A C11 -69.8(7) . 6
C9 C5 Fe2A C11 178.4(7) . 6
Fe1 C5 Fe2A C11 -129.4(6) . 6
N1 C5 Fe2A C14 -40.8(9) . 6
C6 C5 Fe2A C14 -167.8(7) . 6
C9 C5 Fe2A C14 80.5(7) . 6
Fe1 C5 Fe2A C14 132.7(6) . 6
N1 C5 Fe2A C9 -121.3(6) . .
C6 C5 Fe2A C9 111.8(6) . .
Fe1 C5 Fe2A C9 52.2(4) . .
N1 C5 Fe2A C6 126.9(7) . .
C9 C5 Fe2A C6 -111.8(6) . .
Fe1 C5 Fe2A C6 -59.6(4) . .
N1 C5 Fe2A C8 -159.0(5) . .
C6 C5 Fe2A C8 74.1(4) . .
C9 C5 Fe2A C8 -37.7(4) . .
Fe1 C5 Fe2A C8 14.5(4) . .
N1 C5 Fe2A C12 24.7(6) . 6
C6 C5 Fe2A C12 -102.2(5) . 6
C9 C5 Fe2A C12 146.0(5) . 6
Fe1 C5 Fe2A C12 -161.8(4) . 6
N1 C5 Fe2A C13 -10.6(6) . 6
C6 C5 Fe2A C13 -137.5(5) . 6
C9 C5 Fe2A C13 110.7(5) . 6
Fe1 C5 Fe2A C13 162.9(4) . 6
N1 C5 Fe2A C7 163.0(6) . .
C6 C5 Fe2A C7 36.0(4) . .
C9 C5 Fe2A C7 -75.7(4) . .
Fe1 C5 Fe2A C7 -23.5(4) . .
C8 C9 Fe2A C10 76.0(10) . 6
C5 C9 Fe2A C10 -171.5(10) . 6
Fe1 C9 Fe2A C10 141.2(9) . 6
C8 C9 Fe2A C5 -112.6(6) . .
Fe1 C9 Fe2A C5 -47.3(4) . .
C8 C9 Fe2A C11 -119(3) . 6
C5 C9 Fe2A C11 -7(3) . 6
Fe1 C9 Fe2A C11 -54(3) . 6
C8 C9 Fe2A C14 120.4(6) . 6
C5 C9 Fe2A C14 -127.1(6) . 6
Fe1 C9 Fe2A C14 -174.4(4) . 6
C8 C9 Fe2A C6 -71.9(5) . .
C5 C9 Fe2A C6 40.6(4) . .
Fe1 C9 Fe2A C6 -6.7(3) . .
C5 C9 Fe2A C8 112.6(6) . .
Fe1 C9 Fe2A C8 65.2(4) . .
C8 C9 Fe2A C12 -164.8(7) . 6
C5 C9 Fe2A C12 -52.2(7) . 6
Fe1 C9 Fe2A C12 -99.6(7) . 6
C8 C9 Fe2A C13 160.3(5) . 6
C5 C9 Fe2A C13 -87.1(5) . 6
Fe1 C9 Fe2A C13 -134.5(4) . 6
C8 C9 Fe2A C7 -33.2(4) . .
C5 C9 Fe2A C7 79.4(4) . .
Fe1 C9 Fe2A C7 32.1(3) . .
C7 C6 Fe2A C10 -80.0(9) . 6
C5 C6 Fe2A C10 165.1(10) . 6
Fe1 C6 Fe2A C10 -145.8(8) . 6
C7 C6 Fe2A C5 114.9(6) . .
Fe1 C6 Fe2A C5 49.1(4) . .
C7 C6 Fe2A C11 -116.5(6) . 6
C5 C6 Fe2A C11 128.6(6) . 6
Fe1 C6 Fe2A C11 177.7(4) . 6
C7 C6 Fe2A C14 168(3) . 6
C5 C6 Fe2A C14 53(3) . 6
Fe1 C6 Fe2A C14 102(3) . 6
C7 C6 Fe2A C9 72.2(5) . .
C5 C6 Fe2A C9 -42.7(4) . .
Fe1 C6 Fe2A C9 6.3(3) . .
C7 C6 Fe2A C8 31.6(4) . .
C5 C6 Fe2A C8 -83.3(5) . .
Fe1 C6 Fe2A C8 -34.3(3) . .
C7 C6 Fe2A C12 -154.1(5) . 6
C5 C6 Fe2A C12 91.0(5) . 6
Fe1 C6 Fe2A C12 140.1(4) . 6
C7 C6 Fe2A C13 176.9(6) . 6
C5 C6 Fe2A C13 62.0(6) . 6
Fe1 C6 Fe2A C13 111.0(6) . 6
C5 C6 Fe2A C7 -114.9(6) . .
Fe1 C6 Fe2A C7 -65.8(4) . .
C7 C8 Fe2A C10 100.7(7) . 6
C9 C8 Fe2A C10 -138.1(8) . 6
Fe1 C8 Fe2A C10 166.3(6) . 6
C7 C8 Fe2A C5 -77.8(5) . .
C9 C8 Fe2A C5 43.4(4) . .
Fe1 C8 Fe2A C5 -12.2(3) . .
C7 C8 Fe2A C11 40.1(11) . 6
C9 C8 Fe2A C11 161.2(11) . 6
Fe1 C8 Fe2A C11 105.6(10) . 6
C7 C8 Fe2A C14 157.1(6) . 6
C9 C8 Fe2A C14 -81.7(6) . 6
Fe1 C8 Fe2A C14 -137.3(5) . 6
C7 C8 Fe2A C9 -121.2(6) . .
Fe1 C8 Fe2A C9 -55.6(4) . .
C7 C8 Fe2A C6 -32.6(4) . .
C9 C8 Fe2A C6 88.6(5) . .
Fe1 C8 Fe2A C6 32.9(3) . .
C7 C8 Fe2A C12 -60(2) . 6
C9 C8 Fe2A C12 61(2) . 6
Fe1 C8 Fe2A C12 6(2) . 6
C7 C8 Fe2A C13 -157.6(9) . 6
C9 C8 Fe2A C13 -36.4(9) . 6
Fe1 C8 Fe2A C13 -92.0(9) . 6
C9 C8 Fe2A C7 121.2(6) . .
Fe1 C8 Fe2A C7 65.6(4) . .
C8 C7 Fe2A C10 -104.3(7) . 6
C6 C7 Fe2A C10 130.6(7) . 6
Fe1 C7 Fe2A C10 -168.7(6) . 6
C8 C7 Fe2A C5 83.9(5) . .
C6 C7 Fe2A C5 -41.2(4) . .
Fe1 C7 Fe2A C5 19.5(3) . .
C8 C7 Fe2A C11 -157.1(6) . 6
C6 C7 Fe2A C11 77.9(6) . 6
Fe1 C7 Fe2A C11 138.6(5) . 6
C8 C7 Fe2A C14 -49.2(12) . 6
C6 C7 Fe2A C14 -174.3(12) . 6
Fe1 C7 Fe2A C14 -113.6(11) . 6
C8 C7 Fe2A C9 35.8(4) . .
C6 C7 Fe2A C9 -89.3(5) . .
Fe1 C7 Fe2A C9 -28.5(3) . .
C8 C7 Fe2A C6 125.1(6) . .
Fe1 C7 Fe2A C6 60.8(4) . .
C6 C7 Fe2A C8 -125.1(6) . .
Fe1 C7 Fe2A C8 -64.3(4) . .
C8 C7 Fe2A C12 164.3(7) . 6
C6 C7 Fe2A C12 39.2(7) . 6
Fe1 C7 Fe2A C12 100.0(6) . 6
C8 C7 Fe2A C13 114(2) . 6
C6 C7 Fe2A C13 -11(2) . 6
Fe1 C7 Fe2A C13 50(2) . 6
